data_7227118
loop_
_publ_author_name
'Wang, Xiuli'
'Sun, Junjun'
'Lin, Hongyan'
'Chang, Zhihan'
'Liu, Guocheng'
'Wang, Xiang'

_publ_section_title
;
 pH-tuned diverse structures and properties: Two Anderson-type
 polyoxometalate-based metal-organic complexes for selective
 photocatalysis and adsorption of organic dyes
;
_journal_name_full 'RSC Adv.'
_journal_paper_doi 10.1039/C6RA22836D
_journal_year 2016
_chemical_formula_sum 'C28 H58 Cr2 Cu5 Mo12 N8 O64'
_chemical_formula_weight 3103.80
_chemical_name_systematic
; 
 ? 
;
_space_group_IT_number 2
_symmetry_cell_setting triclinic
_symmetry_space_group_name_Hall '-P 1'
_symmetry_space_group_name_H-M 'P -1'
_atom_sites_solution_hydrogens geom
_atom_sites_solution_primary direct
_atom_sites_solution_secondary difmap
_audit_creation_method SHELXL-97
_audit_update_record
;
2016-09-12 deposited with the CCDC.
2016-11-15 downloaded from the CCDC.
;
_cell_angle_alpha 71.3780(10)
_cell_angle_beta 85.0200(10)
_cell_angle_gamma 62.0560(10)
_cell_formula_units_Z 1
_cell_length_a 12.1850(5)
_cell_length_b 12.6930(5)
_cell_length_c 14.1440(6)
_cell_measurement_reflns_used 6563
_cell_measurement_temperature 296(2)
_cell_measurement_theta_max 28.3045
_cell_measurement_theta_min 2.3427
_cell_volume 1826.17(13)
_computing_cell_refinement 'SMART (Bruker, 2001)'
_computing_data_collection 'SMART (Bruker, 2001)'
_computing_data_reduction 'SAINT+ (Bruker, 1999)'
_computing_molecular_graphics 'PLATON (Spek, 2003)'
_computing_publication_material 'SHELXTL (1998)'
_computing_structure_refinement 'SHELXL-97 (Sheldrick, 2008)'
_computing_structure_solution 'SHELXS-97 (Sheldrick, 2008)'
_diffrn_ambient_temperature 296(2)
_diffrn_measured_fraction_theta_full 0.992
_diffrn_measured_fraction_theta_max 0.992
_diffrn_measurement_device_type 'CCD area detector'
_diffrn_measurement_method 'phi and omega scans'
_diffrn_radiation_monochromator graphite
_diffrn_radiation_source 'fine-focus sealed tube'
_diffrn_radiation_type MoK\a
_diffrn_radiation_wavelength 0.71069
_diffrn_reflns_av_R_equivalents 0.0160
_diffrn_reflns_av_sigmaI/netI 0.0320
_diffrn_reflns_limit_h_max 16
_diffrn_reflns_limit_h_min -16
_diffrn_reflns_limit_k_max 16
_diffrn_reflns_limit_k_min -14
_diffrn_reflns_limit_l_max 18
_diffrn_reflns_limit_l_min -16
_diffrn_reflns_number 13590
_diffrn_reflns_theta_full 28.32
_diffrn_reflns_theta_max 28.32
_diffrn_reflns_theta_min 1.90
_exptl_absorpt_coefficient_mu 3.814
_exptl_absorpt_correction_T_max 0.484
_exptl_absorpt_correction_T_min 0.347
_exptl_absorpt_correction_type multi-scan
_exptl_absorpt_process_details SADABS
_exptl_crystal_colour BLUE
_exptl_crystal_density_diffrn 2.822
_exptl_crystal_density_method 'not measured'
_exptl_crystal_description BLOCK
_exptl_crystal_F_000 1481
_exptl_crystal_size_max 0.32
_exptl_crystal_size_mid 0.24
_exptl_crystal_size_min 0.19
_refine_diff_density_max 1.820
_refine_diff_density_min -1.062
_refine_diff_density_rms 0.130
_refine_ls_extinction_method none
_refine_ls_goodness_of_fit_ref 1.002
_refine_ls_hydrogen_treatment constr
_refine_ls_matrix_type full
_refine_ls_number_parameters 541
_refine_ls_number_reflns 8998
_refine_ls_number_restraints 0
_refine_ls_restrained_S_all 1.002
_refine_ls_R_factor_all 0.0329
_refine_ls_R_factor_gt 0.0258
_refine_ls_shift/su_max 0.001
_refine_ls_shift/su_mean 0.000
_refine_ls_structure_factor_coef Fsqd
_refine_ls_weighting_details 'calc w=1/[\s^2^(Fo^2^)+(0.0311P)^2^+2.1908P] where P=(Fo^2^+2Fc^2^)/3'
_refine_ls_weighting_scheme calc
_refine_ls_wR_factor_gt 0.0620
_refine_ls_wR_factor_ref 0.0649
_reflns_number_gt 7774
_reflns_number_total 9071
_reflns_threshold_expression >2sigma(I)
_cod_data_source_file c6ra22836d2.cif
_cod_data_source_block 4
_cod_depositor_comments
;
The following automatic conversions were performed:

'_symmetry_cell_setting' value 'Triclinic' changed to 'triclinic'
according to
/usr/data/users/saulius/crontab/automatic-downloads/rss-feeds/RSC/lib/dictionaries/cif_core.dic
dictionary named 'cif_core.dic' version 2.4.2 from 2011-04-26.

Automatic conversion script
Id: cif_fix_values 4268 2015-11-12 08:31:59Z antanas 
;
_cod_database_code 7227118

loop_
_symmetry_equiv_pos_as_xyz
'x, y, z'
'-x, -y, -z'

loop_
_atom_site_label
_atom_site_type_symbol
_atom_site_fract_x
_atom_site_fract_y
_atom_site_fract_z
_atom_site_U_iso_or_equiv
_atom_site_adp_type
_atom_site_occupancy
_atom_site_symmetry_multiplicity
_atom_site_calc_flag
_atom_site_refinement_flags
Mo1 Mo -0.77994(3) 0.55118(3) 0.56275(2) 0.01432(6) Uani 1 1 d .
Cu1 Cu 0.0000 0.0000 1.0000 0.02216(14) Uani 1 2 d S
N1 N 0.1797(3) -0.0525(3) 0.9954(2) 0.0255(7) Uani 1 1 d .
O1 O -0.0173(2) 0.0308(2) 0.82332(18) 0.0210(5) Uani 1 1 d .
C1 C 0.5838(3) -0.5493(3) 1.2433(3) 0.0213(7) Uani 1 1 d .
H1A H 0.5567 -0.5158 1.2956 0.032 Uiso 1 1 calc R
Cr1 Cr -1.0000 0.5000 0.5000 0.00990(13) Uani 1 2 d S
O1W O -0.0355(3) 0.1790(3) 0.9748(2) 0.0345(7) Uani 1 1 d .
H1WA H -0.0504 0.2365 0.9999 0.041 Uiso 1 1 d R
H1WB H -0.0489 0.2125 0.9117 0.041 Uiso 1 1 d R
Mo2 Mo 0.00426(3) -0.06094(3) 0.75064(2) 0.01341(6) Uani 1 1 d .
N2 N 0.6347(3) -0.1723(4) 0.9346(3) 0.0339(8) Uani 1 1 d .
H2B H 0.5963 -0.1447 0.8768 0.041 Uiso 1 1 calc R
O2 O -0.6218(2) 0.4733(2) 0.5558(2) 0.0227(5) Uani 1 1 d .
C2 C -0.3969(4) 0.3090(4) 0.1677(3) 0.0238(8) Uani 1 1 d .
H2A H -0.4067 0.2403 0.1685 0.029 Uiso 1 1 calc R
Cu2 Cu -0.49256(4) 0.23982(4) 0.57792(3) 0.02322(10) Uani 1 1 d .
O2W O -0.5869(3) 0.2059(3) 0.6940(2) 0.0349(7) Uani 1 1 d .
H2WA H -0.6599 0.2263 0.6737 0.042 Uiso 1 1 d R
H2WB H -0.5896 0.2090 0.7534 0.042 Uiso 1 1 d R
Cr2 Cr 0.0000 0.0000 0.5000 0.01065(14) Uani 1 2 d S
Mo3 Mo -0.20849(3) -0.07506(3) 0.62782(2) 0.01364(6) Uani 1 1 d .
N3 N 0.7995(3) -0.4389(4) 1.0168(2) 0.0318(8) Uani 1 1 d .
H3B H 0.8284 -0.4643 1.0777 0.038 Uiso 1 1 calc R
O3 O -0.6678(2) 0.5031(2) 0.3257(2) 0.0243(6) Uani 1 1 d .
C3 C -0.3456(4) 0.3601(4) 0.0867(3) 0.0272(8) Uani 1 1 d .
H3A H -0.3247 0.3286 0.0331 0.041 Uiso 1 1 calc R
Cu3 Cu -0.51559(4) 0.28644(4) 0.36092(3) 0.01757(9) Uani 1 1 d .
O3W O -0.3693(3) 0.2395(3) 0.6681(2) 0.0322(7) Uani 1 1 d .
H3WA H -0.3077 0.1665 0.6904 0.039 Uiso 1 1 d R
H3WB H -0.3386 0.2770 0.6173 0.039 Uiso 1 1 d R
Mo4 Mo -0.82668(3) 0.58101(3) 0.32608(2) 0.01456(6) Uani 1 1 d .
O4 O -0.3660(2) 0.0232(2) 0.61029(19) 0.0234(5) Uani 1 1 d .
N4 N -0.4334(3) 0.3536(3) 0.2449(2) 0.0183(6) Uani 1 1 d .
C4 C 0.2290(4) -0.0038(4) 0.9158(3) 0.0282(9) Uani 1 1 d .
H4A H 0.1773 0.0560 0.8593 0.034 Uiso 1 1 calc R
O4W O -0.6190(2) 0.2784(2) 0.2646(2) 0.0258(6) Uani 1 1 d .
H4WA H -0.6803 0.2626 0.2760 0.031 Uiso 1 1 d R
H4WB H -0.6412 0.3447 0.2146 0.031 Uiso 1 1 d R
Mo5 Mo -0.20814(3) -0.02336(3) 0.38254(2) 0.01319(6) Uani 1 1 d .
O5 O -0.4093(2) 0.2794(2) 0.46109(18) 0.0207(5) Uani 1 1 d .
H55 H -0.3891 0.3378 0.4494 0.025 Uiso 1 1 d R
C5 C 0.3565(4) -0.0411(4) 0.9162(3) 0.0308(9) Uani 1 1 d .
H5A H 0.3900 -0.0083 0.8598 0.037 Uiso 1 1 calc R
Mo6 Mo -0.95244(3) 0.46644(3) 0.73762(2) 0.01635(7) Uani 1 1 d .
O6 O -0.6040(2) 0.2437(2) 0.48135(19) 0.0215(5) Uani 1 1 d .
H34 H -0.6734 0.3229 0.4421 0.026 Uiso 1 1 d R
C6 C 0.4324(4) -0.1274(4) 1.0016(3) 0.0256(8) Uani 1 1 d .
O7 O 0.0015(2) -0.0863(2) 0.40417(16) 0.0126(4) Uani 1 1 d .
C7 C 0.3801(4) -0.1755(4) 1.0824(3) 0.0316(9) Uani 1 1 d .
H7A H 0.4294 -0.2327 1.1408 0.038 Uiso 1 1 calc R
C8 C 0.2551(4) -0.1393(4) 1.0772(3) 0.0317(9) Uani 1 1 d .
H8A H 0.2215 -0.1756 1.1314 0.038 Uiso 1 1 calc R
O8 O -0.8346(2) 0.6623(2) 0.42607(18) 0.0180(5) Uani 1 1 d .
O9 O -0.1771(2) -0.1420(2) 0.51705(17) 0.0161(5) Uani 1 1 d .
C9 C 0.5696(4) -0.1689(4) 1.0150(3) 0.0280(8) Uani 1 1 d .
O10 O -0.1819(2) 0.0652(2) 0.48960(16) 0.0131(4) Uani 1 1 d .
C10 C 0.7696(4) -0.2219(4) 0.9418(3) 0.0322(9) Uani 1 1 d .
H10A H 0.7946 -0.2171 1.0030 0.039 Uiso 1 1 calc R
H10B H 0.7927 -0.1699 0.8860 0.039 Uiso 1 1 calc R
O11 O -0.1702(2) 0.0080(2) 0.70539(17) 0.0164(5) Uani 1 1 d .
C11 C 0.8383(4) -0.3557(4) 0.9415(3) 0.0323(9) Uani 1 1 d .
H11A H 0.8246 -0.3582 0.8759 0.039 Uiso 1 1 calc R
H11B H 0.9269 -0.3865 0.9536 0.039 Uiso 1 1 calc R
C12 C 0.7225(4) -0.4778(4) 0.9974(3) 0.0282(9) Uani 1 1 d .
O12 O -0.8039(2) 0.6654(2) 0.6129(2) 0.0235(6) Uani 1 1 d .
O13 O -0.1914(2) -0.2091(2) 0.71663(18) 0.0240(6) Uani 1 1 d .
C13 C 0.6743(3) -0.5415(4) 1.0866(3) 0.0233(8) Uani 1 1 d .
O14 O 0.0315(2) -0.2017(2) 0.83629(18) 0.0218(5) Uani 1 1 d .
C14 C 0.6399(4) -0.4967(4) 1.1678(3) 0.0244(8) Uani 1 1 d .
H14A H 0.6544 -0.4323 1.1711 0.029 Uiso 1 1 calc R
O15 O -0.3662(2) 0.0670(2) 0.37517(19) 0.0207(5) Uani 1 1 d .
O16 O -0.8772(3) 0.7105(2) 0.2232(2) 0.0301(6) Uani 1 1 d .
O17 O -0.8715(2) 0.4776(2) 0.28198(17) 0.0161(5) Uani 1 1 d .
O18 O -0.8212(2) 0.4473(2) 0.48051(16) 0.0116(4) Uani 1 1 d .
O19 O -0.7920(2) 0.4258(2) 0.67652(17) 0.0167(5) Uani 1 1 d .
O20 O -0.9871(2) 0.6020(2) 0.57394(17) 0.0132(4) Uani 1 1 d .
O21 O -0.9759(2) 0.3748(2) 0.63132(16) 0.0129(4) Uani 1 1 d .
O22 O -0.1828(2) -0.1291(2) 0.32187(19) 0.0229(5) Uani 1 1 d .
O23 O -0.9518(2) 0.5705(3) 0.7882(2) 0.0298(6) Uani 1 1 d .
O24 O 0.6852(3) -0.4605(3) 0.9128(2) 0.0438(8) Uani 1 1 d .
O25 O -0.9104(3) 0.3313(3) 0.8350(2) 0.0330(7) Uani 1 1 d .
O26 O 0.1705(2) -0.0976(2) 0.71513(17) 0.0168(5) Uani 1 1 d .
O27 O -0.0035(2) -0.1292(2) 0.62182(16) 0.0135(4) Uani 1 1 d .
O43 O 0.6148(3) -0.1985(3) 1.0996(2) 0.0399(8) Uani 1 1 d .

loop_
_atom_site_aniso_label
_atom_site_aniso_U_11
_atom_site_aniso_U_22
_atom_site_aniso_U_33
_atom_site_aniso_U_23
_atom_site_aniso_U_13
_atom_site_aniso_U_12
Mo1 0.00979(13) 0.01346(13) 0.02046(15) -0.00752(11) -0.00030(10) -0.00443(11)
Cu1 0.0158(3) 0.0265(3) 0.0226(3) -0.0087(3) 0.0012(2) -0.0080(3)
N1 0.0197(16) 0.0306(17) 0.0239(16) -0.0092(14) 0.0026(13) -0.0096(14)
O1 0.0231(13) 0.0218(13) 0.0196(12) -0.0109(10) 0.0022(10) -0.0090(11)
C1 0.0208(18) 0.0278(19) 0.0188(17) -0.0102(15) 0.0052(14) -0.0129(15)
Cr1 0.0094(3) 0.0099(3) 0.0100(3) -0.0029(3) 0.0005(3) -0.0043(3)
O1W 0.052(2) 0.0325(16) 0.0176(13) -0.0033(12) -0.0008(13) -0.0208(15)
Mo2 0.01424(14) 0.01385(13) 0.01072(13) -0.00375(10) 0.00020(10) -0.00541(11)
N2 0.0226(18) 0.048(2) 0.0274(18) -0.0048(16) -0.0005(14) -0.0181(17)
O2 0.0116(12) 0.0229(13) 0.0338(15) -0.0122(11) 0.0020(10) -0.0061(10)
C2 0.025(2) 0.0233(19) 0.0236(18) -0.0088(15) 0.0021(15) -0.0108(16)
Cu2 0.0164(2) 0.0267(2) 0.0192(2) -0.00658(18) 0.00180(17) -0.00483(19)
O2W 0.0244(15) 0.0421(18) 0.0242(14) -0.0087(13) 0.0060(12) -0.0063(13)
Cr2 0.0101(3) 0.0100(3) 0.0101(3) -0.0032(3) 0.0003(3) -0.0032(3)
Mo3 0.01209(13) 0.01344(13) 0.01327(13) -0.00236(10) 0.00108(10) -0.00549(11)
N3 0.0275(18) 0.049(2) 0.0157(15) 0.0022(15) -0.0008(13) -0.0234(17)
O3 0.0134(12) 0.0281(14) 0.0310(14) -0.0113(12) 0.0078(10) -0.0091(11)
C3 0.028(2) 0.031(2) 0.0192(18) -0.0107(16) 0.0058(15) -0.0104(17)
Cu3 0.0148(2) 0.0206(2) 0.0172(2) -0.00429(17) 0.00124(16) -0.00930(17)
O3W 0.0298(16) 0.0290(15) 0.0283(15) -0.0094(12) -0.0036(12) -0.0050(13)
Mo4 0.01238(14) 0.01321(13) 0.01518(14) -0.00175(11) 0.00274(10) -0.00571(11)
O4 0.0127(12) 0.0250(13) 0.0266(14) -0.0071(11) 0.0013(10) -0.0048(10)
N4 0.0152(14) 0.0217(15) 0.0165(14) -0.0048(12) 0.0006(11) -0.0082(12)
C4 0.026(2) 0.033(2) 0.0221(19) -0.0016(16) -0.0027(15) -0.0142(17)
O4W 0.0230(14) 0.0282(14) 0.0270(14) -0.0019(11) -0.0037(11) -0.0160(12)
Mo5 0.01191(13) 0.01199(13) 0.01349(13) -0.00419(10) -0.00112(10) -0.00343(11)
O5 0.0220(13) 0.0213(13) 0.0193(12) -0.0030(10) -0.0023(10) -0.0121(11)
C5 0.029(2) 0.035(2) 0.031(2) -0.0071(18) 0.0061(17) -0.0201(19)
Mo6 0.01362(14) 0.02083(15) 0.01231(13) -0.00662(11) -0.00033(10) -0.00516(12)
O6 0.0167(13) 0.0191(12) 0.0222(13) -0.0025(10) 0.0002(10) -0.0057(10)
C6 0.0191(18) 0.0255(19) 0.033(2) -0.0117(16) 0.0009(15) -0.0092(16)
O7 0.0123(11) 0.0116(10) 0.0127(11) -0.0042(9) -0.0004(8) -0.0042(9)
C7 0.021(2) 0.036(2) 0.025(2) -0.0035(17) 0.0010(16) -0.0071(17)
C8 0.022(2) 0.040(2) 0.025(2) -0.0033(18) 0.0022(16) -0.0123(18)
O8 0.0175(12) 0.0129(11) 0.0236(13) -0.0043(10) 0.0012(10) -0.0080(10)
O9 0.0168(12) 0.0141(11) 0.0164(11) -0.0036(9) 0.0006(9) -0.0071(10)
C9 0.022(2) 0.029(2) 0.030(2) -0.0047(17) -0.0006(16) -0.0124(17)
O10 0.0113(11) 0.0119(10) 0.0136(11) -0.0040(9) -0.0005(8) -0.0032(9)
C10 0.022(2) 0.053(3) 0.025(2) -0.0059(19) 0.0029(16) -0.024(2)
O11 0.0125(11) 0.0177(12) 0.0175(12) -0.0082(9) 0.0021(9) -0.0043(9)
C11 0.022(2) 0.050(3) 0.0225(19) -0.0029(18) 0.0024(15) -0.0203(19)
C12 0.025(2) 0.035(2) 0.0161(18) -0.0015(16) 0.0010(15) -0.0111(17)
O12 0.0180(13) 0.0194(12) 0.0357(15) -0.0146(11) -0.0013(11) -0.0066(11)
O13 0.0288(15) 0.0223(13) 0.0188(13) -0.0001(10) -0.0002(11) -0.0141(12)
C13 0.0177(18) 0.029(2) 0.0173(17) -0.0024(15) -0.0006(14) -0.0090(15)
O14 0.0286(14) 0.0184(12) 0.0161(12) -0.0016(10) -0.0008(10) -0.0111(11)
C14 0.026(2) 0.0254(19) 0.0230(18) -0.0063(15) 0.0024(15) -0.0144(16)
O15 0.0110(12) 0.0218(13) 0.0257(13) -0.0076(10) -0.0021(10) -0.0042(10)
O16 0.0354(16) 0.0212(13) 0.0253(14) 0.0023(11) 0.0019(12) -0.0129(12)
O17 0.0127(11) 0.0171(11) 0.0182(12) -0.0088(9) 0.0042(9) -0.0053(10)
O18 0.0093(10) 0.0116(10) 0.0131(11) -0.0038(8) 0.0010(8) -0.0042(9)
O19 0.0105(11) 0.0188(12) 0.0164(11) -0.0054(9) -0.0016(9) -0.0031(9)
O20 0.0118(11) 0.0121(10) 0.0158(11) -0.0048(9) -0.0004(9) -0.0051(9)
O21 0.0128(11) 0.0111(10) 0.0120(10) -0.0033(8) 0.0018(8) -0.0038(9)
O22 0.0272(14) 0.0169(12) 0.0217(13) -0.0086(10) -0.0037(11) -0.0054(11)
O23 0.0217(14) 0.0405(17) 0.0330(15) -0.0259(13) 0.0014(12) -0.0098(13)
O24 0.060(2) 0.066(2) 0.0160(14) -0.0007(14) 0.0004(14) -0.0446(19)
O25 0.0273(15) 0.0373(16) 0.0171(13) 0.0028(12) -0.0034(11) -0.0078(13)
O26 0.0116(11) 0.0150(11) 0.0172(12) -0.0013(9) -0.0026(9) -0.0028(9)
O27 0.0124(11) 0.0123(11) 0.0125(11) -0.0028(9) 0.0000(8) -0.0039(9)
O43 0.0311(17) 0.063(2) 0.0303(16) -0.0155(15) 0.0007(13) -0.0252(16)

loop_
_atom_type_symbol
_atom_type_description
_atom_type_scat_dispersion_real
_atom_type_scat_dispersion_imag
_atom_type_scat_source
C C 0.0033 0.0016 'International Tables Vol C Tables 4.2.6.8 and 6.1.1.4'
H H 0.0000 0.0000 'International Tables Vol C Tables 4.2.6.8 and 6.1.1.4'
N N 0.0061 0.0033 'International Tables Vol C Tables 4.2.6.8 and 6.1.1.4'
O O 0.0106 0.0060 'International Tables Vol C Tables 4.2.6.8 and 6.1.1.4'
Cr Cr 0.3209 0.6236 'International Tables Vol C Tables 4.2.6.8 and 6.1.1.4'
Cu Cu 0.3201 1.2651 'International Tables Vol C Tables 4.2.6.8 and 6.1.1.4'
Mo Mo -1.6832 0.6857 'International Tables Vol C Tables 4.2.6.8 and 6.1.1.4'

loop_
_geom_angle_atom_site_label_1
_geom_angle_atom_site_label_2
_geom_angle_atom_site_label_3
_geom_angle
_geom_angle_site_symmetry_1
_geom_angle_site_symmetry_3
O12 Mo1 O2 105.22(12) . .
O12 Mo1 O19 101.80(12) . .
O2 Mo1 O19 97.43(11) . .
O12 Mo1 O8 95.95(11) . .
O2 Mo1 O8 101.35(12) . .
O19 Mo1 O8 149.72(10) . .
O12 Mo1 O18 159.39(10) . .
O2 Mo1 O18 94.33(10) . .
O19 Mo1 O18 81.68(9) . .
O8 Mo1 O18 73.46(9) . .
O12 Mo1 O20 89.40(10) . .
O2 Mo1 O20 163.85(10) . .
O19 Mo1 O20 72.40(9) . .
O8 Mo1 O20 83.55(9) . .
O18 Mo1 O20 72.13(8) . .
N1 Cu1 N1 180.0 . 2_557
N1 Cu1 O1W 89.88(13) . 2_557
N1 Cu1 O1W 90.12(13) 2_557 2_557
N1 Cu1 O1W 90.12(13) . .
N1 Cu1 O1W 89.88(13) 2_557 .
O1W Cu1 O1W 179.998(1) 2_557 .
N1 Cu1 O1 89.51(11) . 2_557
N1 Cu1 O1 90.49(11) 2_557 2_557
O1W Cu1 O1 92.26(10) 2_557 2_557
O1W Cu1 O1 87.74(10) . 2_557
N1 Cu1 O1 90.49(11) . .
N1 Cu1 O1 89.51(11) 2_557 .
O1W Cu1 O1 87.74(10) 2_557 .
O1W Cu1 O1 92.26(10) . .
O1 Cu1 O1 180.00(14) 2_557 .
C4 N1 C8 119.1(3) . .
C4 N1 Cu1 122.9(3) . .
C8 N1 Cu1 118.0(3) . .
Mo2 O1 Cu1 136.38(13) . .
N4 C1 C14 123.0(3) 1_646 .
O21 Cr1 O21 180.0 . 2_366
O21 Cr1 O20 85.82(9) . .
O21 Cr1 O20 94.18(9) 2_366 .
O21 Cr1 O20 94.18(9) . 2_366
O21 Cr1 O20 85.82(9) 2_366 2_366
O20 Cr1 O20 180.0 . 2_366
O21 Cr1 O18 96.47(9) . .
O21 Cr1 O18 83.53(9) 2_366 .
O20 Cr1 O18 85.34(9) . .
O20 Cr1 O18 94.66(9) 2_366 .
O21 Cr1 O18 83.53(9) . 2_366
O21 Cr1 O18 96.47(9) 2_366 2_366
O20 Cr1 O18 94.66(9) . 2_366
O20 Cr1 O18 85.34(9) 2_366 2_366
O18 Cr1 O18 179.999(2) . 2_366
O14 Mo2 O1 103.02(12) . .
O14 Mo2 O26 100.02(11) . .
O1 Mo2 O26 100.15(11) . .
O14 Mo2 O11 101.55(11) . .
O1 Mo2 O11 98.16(11) . .
O26 Mo2 O11 147.63(10) . .
O14 Mo2 O27 91.56(10) . .
O1 Mo2 O27 163.56(10) . .
O26 Mo2 O27 84.48(9) . .
O11 Mo2 O27 71.13(9) . .
O14 Mo2 O7 159.27(10) . 2_556
O1 Mo2 O7 96.85(10) . 2_556
O26 Mo2 O7 70.34(9) . 2_556
O11 Mo2 O7 81.18(9) . 2_556
O27 Mo2 O7 69.68(8) . 2_556
C9 N2 C10 121.7(3) . .
N4 C2 C3 123.1(4) . .
O5 Cu2 O2W 176.90(11) . .
O5 Cu2 O6 83.38(10) . .
O2W Cu2 O6 94.40(11) . .
O5 Cu2 O3W 91.90(11) . .
O2W Cu2 O3W 90.31(12) . .
O6 Cu2 O3W 175.28(11) . .
O5 Cu2 O4 92.24(10) . .
O2W Cu2 O4 89.97(11) . .
O6 Cu2 O4 91.25(10) . .
O3W Cu2 O4 89.00(10) . .
O5 Cu2 Cu3 40.92(7) . .
O2W Cu2 Cu3 136.80(9) . .
O6 Cu2 Cu3 42.46(7) . .
O3W Cu2 Cu3 132.82(9) . .
O4 Cu2 Cu3 92.63(7) . .
O10 Cr2 O10 179.999(1) 2_556 .
O10 Cr2 O27 95.48(9) 2_556 .
O10 Cr2 O27 84.52(9) . .
O10 Cr2 O27 84.52(9) 2_556 2_556
O10 Cr2 O27 95.48(9) . 2_556
O27 Cr2 O27 180.0 . 2_556
O10 Cr2 O7 84.86(9) 2_556 2_556
O10 Cr2 O7 95.14(9) . 2_556
O27 Cr2 O7 83.91(9) . 2_556
O27 Cr2 O7 96.09(9) 2_556 2_556
O10 Cr2 O7 95.14(9) 2_556 .
O10 Cr2 O7 84.85(9) . .
O27 Cr2 O7 96.09(9) . .
O27 Cr2 O7 83.92(9) 2_556 .
O7 Cr2 O7 180.00(13) 2_556 .
O13 Mo3 O4 105.17(13) . .
O13 Mo3 O9 95.35(11) . .
O4 Mo3 O9 102.53(11) . .
O13 Mo3 O11 102.04(11) . .
O4 Mo3 O11 96.30(11) . .
O9 Mo3 O11 150.02(10) . .
O13 Mo3 O27 96.53(11) . .
O4 Mo3 O27 157.06(11) . .
O9 Mo3 O27 82.42(9) . .
O11 Mo3 O27 71.57(9) . .
O13 Mo3 O10 162.91(11) . .
O4 Mo3 O10 88.96(10) . .
O9 Mo3 O10 71.82(9) . .
O11 Mo3 O10 85.55(9) . .
O27 Mo3 O10 71.11(8) . .
C12 N3 C11 124.4(3) . .
Mo4 O3 Cu3 134.56(14) . .
C13 C3 C2 119.0(4) 1_464 .
O5 Cu3 O4W 175.23(11) . .
O5 Cu3 O6 81.92(10) . .
O4W Cu3 O6 95.98(11) . .
O5 Cu3 N4 93.77(11) . .
O4W Cu3 N4 88.88(11) . .
O6 Cu3 N4 171.17(11) . .
O5 Cu3 O3 97.73(10) . .
O4W Cu3 O3 86.48(10) . .
O6 Cu3 O3 88.85(9) . .
N4 Cu3 O3 84.08(10) . .
O5 Cu3 Cu2 39.92(8) . .
O4W Cu3 Cu2 137.86(8) . .
O6 Cu3 Cu2 42.01(7) . .
N4 Cu3 Cu2 133.17(8) . .
O3 Cu3 Cu2 94.20(7) . .
O16 Mo4 O3 106.42(13) . .
O16 Mo4 O17 100.09(12) . .
O3 Mo4 O17 100.52(11) . .
O16 Mo4 O8 98.19(12) . .
O3 Mo4 O8 97.54(11) . .
O17 Mo4 O8 149.42(10) . .
O16 Mo4 O21 92.39(11) . 2_366
O3 Mo4 O21 161.02(10) . 2_366
O17 Mo4 O21 72.97(9) . 2_366
O8 Mo4 O21 81.98(9) . 2_366
O16 Mo4 O18 160.92(12) . .
O3 Mo4 O18 91.38(10) . .
O17 Mo4 O18 82.92(9) . .
O8 Mo4 O18 72.13(9) . .
O21 Mo4 O18 70.32(8) 2_366 .
Mo3 O4 Cu2 134.90(14) . .
C2 N4 C1 117.5(3) . 1_464
C2 N4 Cu3 124.1(3) . .
C1 N4 Cu3 118.3(2) 1_464 .
N1 C4 C5 121.3(4) . .
O15 Mo5 O22 105.77(12) . .
O15 Mo5 O26 97.86(11) . 2_556
O22 Mo5 O26 102.31(12) . 2_556
O15 Mo5 O9 101.55(11) . .
O22 Mo5 O9 95.68(11) . .
O26 Mo5 O9 148.78(10) 2_556 .
O15 Mo5 O10 90.95(10) . .
O22 Mo5 O10 161.32(10) . .
O26 Mo5 O10 83.13(9) 2_556 .
O9 Mo5 O10 72.39(9) . .
O15 Mo5 O7 160.09(10) . .
O22 Mo5 O7 93.17(10) . .
O26 Mo5 O7 71.58(9) 2_556 .
O9 Mo5 O7 82.23(9) . .
O10 Mo5 O7 71.39(8) . .
Cu2 O5 Cu3 99.16(11) . .
C6 C5 C4 119.0(4) . .
O23 Mo6 O25 104.92(14) . .
O23 Mo6 O17 102.19(11) . 2_366
O25 Mo6 O17 100.68(12) . 2_366
O23 Mo6 O19 97.51(12) . .
O25 Mo6 O19 99.60(12) . .
O17 Mo6 O19 146.88(9) 2_366 .
O23 Mo6 O21 164.05(11) . .
O25 Mo6 O21 90.92(12) . .
O17 Mo6 O21 72.46(9) 2_366 .
O19 Mo6 O21 81.32(9) . .
O23 Mo6 O20 93.68(12) . .
O25 Mo6 O20 160.20(12) . .
O17 Mo6 O20 81.54(9) 2_366 .
O19 Mo6 O20 70.79(9) . .
O21 Mo6 O20 70.83(8) . .
Cu2 O6 Cu3 95.53(11) . .
C7 C6 C5 118.8(4) . .
C7 C6 C9 116.5(3) . .
C5 C6 C9 124.6(4) . .
Cr2 O7 Mo5 100.95(9) . .
Cr2 O7 Mo2 101.43(9) . 2_556
Mo5 O7 Mo2 91.84(7) . 2_556
C8 C7 C6 120.0(4) . .
N1 C8 C7 121.7(4) . .
Mo1 O8 Mo4 115.75(11) . .
Mo3 O9 Mo5 117.19(11) . .
O43 C9 N2 123.9(4) . .
O43 C9 C6 118.1(4) . .
N2 C9 C6 117.9(4) . .
Cr2 O10 Mo5 102.80(9) . .
Cr2 O10 Mo3 101.55(9) . .
Mo5 O10 Mo3 92.98(8) . .
N2 C10 C11 112.5(3) . .
Mo3 O11 Mo2 117.53(11) . .
N3 C11 C10 113.0(4) . .
O24 C12 N3 124.7(4) . .
O24 C12 C13 119.1(4) . .
N3 C12 C13 116.1(3) . .
C3 C13 C14 118.3(4) 1_646 .
C3 C13 C12 120.8(3) 1_646 .
C14 C13 C12 120.7(4) . .
C1 C14 C13 118.9(4) . .
Mo4 O17 Mo6 116.55(11) . 2_366
Cr1 O18 Mo1 101.99(9) . .
Cr1 O18 Mo4 102.54(9) . .
Mo1 O18 Mo4 94.11(8) . .
Mo1 O19 Mo6 118.80(11) . .
Cr1 O20 Mo1 100.53(9) . .
Cr1 O20 Mo6 100.57(9) . .
Mo1 O20 Mo6 92.59(8) . .
Cr1 O21 Mo4 103.59(9) . 2_366
Cr1 O21 Mo6 102.76(9) . .
Mo4 O21 Mo6 91.90(8) 2_366 .
Mo2 O26 Mo5 122.36(12) . 2_556
Cr2 O27 Mo3 102.81(9) . .
Cr2 O27 Mo2 104.87(10) . .
Mo3 O27 Mo2 94.91(8) . .

loop_
_geom_bond_atom_site_label_1
_geom_bond_atom_site_label_2
_geom_bond_distance
_geom_bond_site_symmetry_2
Mo1 O12 1.708(2) .
Mo1 O2 1.716(2) .
Mo1 O19 1.920(2) .
Mo1 O8 1.942(2) .
Mo1 O18 2.247(2) .
Mo1 O20 2.298(2) .
Cu1 N1 1.969(3) .
Cu1 N1 1.969(3) 2_557
Cu1 O1W 2.016(3) 2_557
Cu1 O1W 2.016(3) .
Cu1 O1 2.415(2) 2_557
Cu1 O1 2.415(2) .
N1 C4 1.340(5) .
N1 C8 1.349(5) .
O1 Mo2 1.707(2) .
C1 N4 1.336(5) 1_646
C1 C14 1.378(5) .
Cr1 O21 1.958(2) .
Cr1 O21 1.958(2) 2_366
Cr1 O20 1.969(2) .
Cr1 O20 1.969(2) 2_366
Cr1 O18 1.979(2) .
Cr1 O18 1.979(2) 2_366
Mo2 O14 1.703(2) .
Mo2 O26 1.913(2) .
Mo2 O11 1.957(2) .
Mo2 O27 2.279(2) .
Mo2 O7 2.363(2) 2_556
N2 C9 1.329(5) .
N2 C10 1.459(5) .
C2 N4 1.335(5) .
C2 C3 1.380(5) .
Cu2 O5 1.915(3) .
Cu2 O2W 1.971(3) .
Cu2 O6 1.981(3) .
Cu2 O3W 2.051(3) .
Cu2 O4 2.344(3) .
Cu2 Cu3 2.9467(6) .
Cr2 O10 1.970(2) 2_556
Cr2 O10 1.970(2) .
Cr2 O27 1.977(2) .
Cr2 O27 1.977(2) 2_556
Cr2 O7 1.991(2) 2_556
Cr2 O7 1.991(2) .
Mo3 O13 1.692(2) .
Mo3 O4 1.715(2) .
Mo3 O9 1.941(2) .
Mo3 O11 1.955(2) .
Mo3 O27 2.261(2) .
Mo3 O10 2.303(2) .
N3 C12 1.329(5) .
N3 C11 1.461(5) .
O3 Mo4 1.713(2) .
O3 Cu3 2.399(3) .
C3 C13 1.378(6) 1_464
Cu3 O5 1.955(2) .
Cu3 O4W 1.991(3) .
Cu3 O6 1.998(3) .
Cu3 N4 2.011(3) .
Mo4 O16 1.696(3) .
Mo4 O17 1.914(2) .
Mo4 O8 1.973(2) .
Mo4 O21 2.272(2) 2_366
Mo4 O18 2.282(2) .
N4 C1 1.337(5) 1_464
C4 C5 1.396(6) .
Mo5 O15 1.710(2) .
Mo5 O22 1.713(2) .
Mo5 O26 1.916(2) 2_556
Mo5 O9 1.947(2) .
Mo5 O10 2.273(2) .
Mo5 O7 2.307(2) .
C5 C6 1.384(5) .
Mo6 O23 1.694(3) .
Mo6 O25 1.700(3) .
Mo6 O17 1.933(2) 2_366
Mo6 O19 1.970(2) .
Mo6 O21 2.280(2) .
Mo6 O20 2.333(2) .
C6 C7 1.371(6) .
C6 C9 1.508(5) .
O7 Mo2 2.363(2) 2_556
C7 C8 1.371(5) .
C9 O43 1.229(5) .
C10 C11 1.503(6) .
C12 O24 1.233(5) .
C12 C13 1.502(5) .
C13 C3 1.378(6) 1_646
C13 C14 1.388(5) .
O17 Mo6 1.933(2) 2_366
O21 Mo4 2.272(2) 2_366
O26 Mo5 1.916(2) 2_556
